data_7047779
loop_
_publ_author_name
'Safdari, Rasoul'
'Mohammadi, Mohammad Reza'
'Ho\/ly\'nska, Ma\/lgorzata'
'Chernev, Petko'
'Dau, Holger'
'Najafpour, Mohammad Mahdi'

_publ_section_title
;
 A mononuclear cobalt complex for water oxidation: new controversies and
 puzzles.
;
_journal_issue 46
_journal_name_full 'Dalton transactions (Cambridge, England : 2003)'
_journal_page_first 16668
_journal_page_last 16673
_journal_paper_doi 10.1039/c8dt03147a
_journal_volume 47
_journal_year 2018
_chemical_formula_moiety 'C22 H18 Co N4 O4, Cl O4, 2(H2 O)'
_chemical_formula_sum 'C22 H22 Cl Co N4 O10'
_chemical_formula_weight 596.81
_space_group_crystal_system triclinic
_space_group_IT_number 2
_space_group_name_Hall '-P 1'
_space_group_name_H-M_alt 'P -1'
_symmetry_space_group_name_Hall '-P 1'
_symmetry_space_group_name_H-M 'P -1'
_atom_sites_solution_hydrogens mixed
_audit_creation_method SHELXL-2014/7
_audit_update_record
;
2018-04-22 deposited with the CCDC.
2018-10-16 downloaded from the CCDC.
;
_cell_angle_alpha 99.74(3)
_cell_angle_beta 103.51(3)
_cell_angle_gamma 90.24(3)
_cell_formula_units_Z 2
_cell_length_a 8.445(3)
_cell_length_b 11.908(3)
_cell_length_c 12.414(4)
_cell_measurement_reflns_used 60965
_cell_measurement_temperature 100(2)
_cell_measurement_theta_max 30.10
_cell_measurement_theta_min 2.22
_cell_volume 1195.1(7)
_computing_structure_refinement 'SHELXL-2014/7 (Sheldrick, 2014)'
_diffrn_ambient_temperature 100(2)
_diffrn_measured_fraction_theta_full 1.000
_diffrn_measured_fraction_theta_max 0.998
_diffrn_measurement_device_type 'Bruker Quest D8 CMOS'
_diffrn_measurement_method \w
_diffrn_radiation_type MoK\a
_diffrn_radiation_wavelength 0.71073
_diffrn_reflns_av_R_equivalents 0.0242
_diffrn_reflns_av_unetI/netI 0.0130
_diffrn_reflns_Laue_measured_fraction_full 1.000
_diffrn_reflns_Laue_measured_fraction_max 0.998
_diffrn_reflns_limit_h_max 11
_diffrn_reflns_limit_h_min -11
_diffrn_reflns_limit_k_max 16
_diffrn_reflns_limit_k_min -16
_diffrn_reflns_limit_l_max 17
_diffrn_reflns_limit_l_min -17
_diffrn_reflns_number 60965
_diffrn_reflns_point_group_measured_fraction_full 1.000
_diffrn_reflns_point_group_measured_fraction_max 0.998
_diffrn_reflns_theta_full 25.242
_diffrn_reflns_theta_max 30.119
_diffrn_reflns_theta_min 2.216
_exptl_absorpt_coefficient_mu 0.897
_exptl_absorpt_correction_T_max 0.876
_exptl_absorpt_correction_T_min 0.600
_exptl_absorpt_correction_type multi-scan
_exptl_absorpt_process_details 'Bruker, APEX2 v.2012.4-3'
_exptl_crystal_colour orange
_exptl_crystal_density_diffrn 1.658
_exptl_crystal_description block
_exptl_crystal_F_000 612
_exptl_crystal_size_max 0.640
_exptl_crystal_size_mid 0.240
_exptl_crystal_size_min 0.150
_exptl_transmission_factor_max 0.876
_exptl_transmission_factor_min 0.600
_refine_diff_density_max 0.477
_refine_diff_density_min -0.537
_refine_diff_density_rms 0.079
_refine_ls_extinction_method none
_refine_ls_goodness_of_fit_ref 1.016
_refine_ls_hydrogen_treatment mixed
_refine_ls_matrix_type full
_refine_ls_number_parameters 376
_refine_ls_number_reflns 7036
_refine_ls_number_restraints 21
_refine_ls_restrained_S_all 1.031
_refine_ls_R_factor_all 0.0283
_refine_ls_R_factor_gt 0.0258
_refine_ls_shift/su_max 0.002
_refine_ls_shift/su_mean 0.000
_refine_ls_structure_factor_coef Fsqd
_refine_ls_weighting_details 'w=1/[\s^2^(Fo^2^)+(0.0419P)^2^+0.8283P] where P=(Fo^2^+2Fc^2^)/3'
_refine_ls_weighting_scheme calc
_refine_ls_wR_factor_gt 0.0739
_refine_ls_wR_factor_ref 0.0755
_reflns_Friedel_coverage 0.000
_reflns_number_gt 6562
_reflns_number_total 7036
_reflns_threshold_expression 'I > 2\s(I)'
_cod_data_source_file c8dt03147a2.cif
_cod_data_source_block mmn1_0m
_cod_depositor_comments 'Adding full bibliography for 7047779.cif.'
_cod_database_code 7047779
_shelx_shelxl_version_number 2014/7
_shelx_space_group_comment
;
The symmetry employed for this shelxl refinement is uniquely defined
by the following loop, which should always be used as a source of
symmetry information in preference to the above space-group names.
They are only intended as comments.
;
_shelx_estimated_absorpt_t_min 0.598
_shelx_estimated_absorpt_t_max 0.877

loop_
_space_group_symop_operation_xyz
'x, y, z'
'-x, -y, -z'

loop_
_atom_site_label
_atom_site_type_symbol
_atom_site_fract_x
_atom_site_fract_y
_atom_site_fract_z
_atom_site_U_iso_or_equiv
_atom_site_adp_type
_atom_site_occupancy
_atom_site_site_symmetry_order
_atom_site_calc_flag
_atom_site_refinement_flags_posn
_atom_site_refinement_flags_adp
_atom_site_refinement_flags_occupancy
_atom_site_disorder_assembly
_atom_site_disorder_group
Co1 Co 0.47320(2) 0.76504(2) 0.78374(2) 0.00649(5) Uani 1 1 d . . . . .
O1W O 0.21727(14) 0.31022(10) 0.60435(10) 0.0257(2) Uani 1 1 d . . . . .
H1W1 H 0.309(3) 0.296(2) 0.634(2) 0.043(6) Uiso 1 1 d . . . . .
O2W O 0.34943(12) 0.53298(9) 0.36891(8) 0.01775(18) Uani 1 1 d . . . . .
H1W2 H 0.416(3) 0.4898(19) 0.3594(18) 0.030(5) Uiso 1 1 d . . . . .
H2W2 H 0.375(3) 0.591(2) 0.357(2) 0.043(7) Uiso 1 1 d . . . . .
Cl1 Cl 0.35499(4) 0.75893(3) 0.21110(2) 0.01628(7) Uani 1 1 d D . . . .
O8 O 0.44201(13) 0.75232(10) 0.32569(8) 0.0248(2) Uani 1 1 d D . . . .
O5 O 0.18520(17) 0.7688(3) 0.20443(13) 0.0472(7) Uani 0.888(6) 1 d D . P A 1
O6 O 0.3842(4) 0.65922(17) 0.13736(14) 0.0390(5) Uani 0.888(6) 1 d D . P A 1
O7 O 0.4170(3) 0.85721(13) 0.17683(15) 0.0391(6) Uani 0.888(6) 1 d D . P A 1
O55 O 0.1975(14) 0.7047(13) 0.2062(10) 0.031(3) Uiso 0.112(6) 1 d D . P A 2
O66 O 0.4177(15) 0.6874(11) 0.1320(10) 0.017(3) Uiso 0.112(6) 1 d D . P A 2
O77 O 0.3563(18) 0.8698(9) 0.2075(13) 0.033(3) Uiso 0.112(6) 1 d D . P A 2
O1 O 0.50004(9) 0.90363(7) 0.88740(7) 0.00837(14) Uani 1 1 d . . . . .
O2 O 0.72535(10) 0.99812(7) 1.02131(7) 0.01117(15) Uani 1 1 d . . . . .
H2O H 0.6495 1.0252 1.0496 0.027(5) Uiso 1 1 calc R . . . .
N1 N 0.67309(11) 0.81685(8) 0.75662(8) 0.00844(17) Uani 1 1 d . . . . .
N2 N 0.60136(11) 0.70613(8) 0.90985(8) 0.00820(16) Uani 1 1 d . . . . .
C1 C 0.72883(14) 0.79108(10) 0.66329(9) 0.0111(2) Uani 1 1 d . . . . .
H1 H 0.6683 0.7381 0.6011 0.013 Uiso 1 1 calc R U . . .
C2 C 0.87442(14) 0.84113(10) 0.65662(10) 0.0128(2) Uani 1 1 d . . . . .
H2 H 0.9146 0.8222 0.5908 0.015 Uiso 1 1 calc R U . . .
C3 C 0.96028(14) 0.91944(10) 0.74798(10) 0.0135(2) Uani 1 1 d . . . . .
H3 H 1.0602 0.9543 0.7450 0.016 Uiso 1 1 calc R U . . .
C4 C 0.89958(14) 0.94671(10) 0.84388(10) 0.0116(2) Uani 1 1 d . . . . .
H4 H 0.9557 1.0010 0.9065 0.014 Uiso 1 1 calc R U . . .
C5 C 0.75545(13) 0.89249(9) 0.84528(9) 0.00858(18) Uani 1 1 d . . . . .
C6 C 0.66637(13) 0.90401(9) 0.94042(9) 0.00833(18) Uani 1 1 d . . . . .
C7 C 0.68903(13) 0.79162(9) 0.98556(9) 0.00866(18) Uani 1 1 d . . . . .
C8 C 0.78666(14) 0.77339(10) 1.08627(10) 0.0124(2) Uani 1 1 d . . . . .
H8 H 0.8469 0.8348 1.1391 0.015 Uiso 1 1 calc R U . . .
C9 C 0.79468(15) 0.66255(11) 1.10855(10) 0.0155(2) Uani 1 1 d . . . . .
H9 H 0.8593 0.6473 1.1777 0.019 Uiso 1 1 calc R U . . .
C10 C 0.70716(15) 0.57432(10) 1.02847(10) 0.0145(2) Uani 1 1 d . . . . .
H10 H 0.7140 0.4980 1.0415 0.017 Uiso 1 1 calc R U . . .
C11 C 0.60971(14) 0.59884(10) 0.92924(10) 0.0113(2) Uani 1 1 d . . . . .
H11 H 0.5485 0.5390 0.8747 0.014 Uiso 1 1 calc R U . . .
O3 O 0.44658(10) 0.62904(7) 0.67717(7) 0.00926(15) Uani 1 1 d . . . . .
O4 O 0.22507(11) 0.53555(7) 0.54149(7) 0.01310(16) Uani 1 1 d . . . . .
H4O H 0.2727 0.5344 0.4890 0.026(5) Uiso 1 1 calc R . . . .
N3 N 0.27117(11) 0.71043(8) 0.80821(8) 0.00816(16) Uani 1 1 d . . . . .
N4 N 0.35007(12) 0.82696(8) 0.65907(8) 0.00942(17) Uani 1 1 d . . . . .
C12 C 0.21313(14) 0.73039(9) 0.90086(9) 0.01009(19) Uani 1 1 d . . . . .
H12 H 0.2709 0.7823 0.9649 0.012 Uiso 1 1 calc R U . . .
C13 C 0.06889(14) 0.67571(10) 0.90410(10) 0.0128(2) Uani 1 1 d . . . . .
H13 H 0.0288 0.6895 0.9703 0.015 Uiso 1 1 calc R U . . .
C14 C -0.01615(14) 0.60074(10) 0.80987(10) 0.0137(2) Uani 1 1 d . . . . .
H14 H -0.1145 0.5626 0.8112 0.016 Uiso 1 1 calc R U . . .
C15 C 0.04441(14) 0.58188(10) 0.71299(10) 0.0121(2) Uani 1 1 d . . . . .
H15 H -0.0124 0.5320 0.6470 0.015 Uiso 1 1 calc R U . . .
C16 C 0.18917(13) 0.63792(9) 0.71623(9) 0.00930(19) Uani 1 1 d . . . . .
C17 C 0.28063(13) 0.63013(10) 0.62320(9) 0.00975(19) Uani 1 1 d . . . . .
H17 H 0.228(3) 0.371(2) 0.592(2) 0.040(6) Uiso 1 1 d . . . . .
C18 C 0.26072(13) 0.74416(10) 0.58087(9) 0.01030(19) Uani 1 1 d . . . . .
C19 C 0.16783(15) 0.76686(11) 0.48016(10) 0.0146(2) Uani 1 1 d . . . . .
H19 H 0.1043 0.7081 0.4257 0.018 Uiso 1 1 calc R U . . .
C20 C 0.17046(17) 0.87877(12) 0.46114(11) 0.0192(2) Uani 1 1 d . . . . .
H20 H 0.1093 0.8970 0.3923 0.023 Uiso 1 1 calc R U . . .
C21 C 0.26232(17) 0.96364(12) 0.54258(11) 0.0190(2) Uani 1 1 d . . . . .
H21 H 0.2635 1.0402 0.5303 0.023 Uiso 1 1 calc R U . . .
C22 C 0.35254(15) 0.93520(10) 0.64231(10) 0.0138(2) Uani 1 1 d . . . . .
H22 H 0.4160 0.9925 0.6987 0.017 Uiso 1 1 calc R U . . .

loop_
_atom_site_aniso_label
_atom_site_aniso_U_11
_atom_site_aniso_U_22
_atom_site_aniso_U_33
_atom_site_aniso_U_23
_atom_site_aniso_U_13
_atom_site_aniso_U_12
Co1 0.00604(7) 0.00644(7) 0.00663(7) -0.00010(5) 0.00167(5) 0.00032(5)
O1W 0.0197(5) 0.0267(6) 0.0284(5) 0.0069(4) -0.0001(4) -0.0036(4)
O2W 0.0184(4) 0.0167(4) 0.0205(5) 0.0024(4) 0.0101(4) 0.0063(4)
Cl1 0.01846(14) 0.01530(13) 0.01357(13) 0.00103(10) 0.00187(10) 0.00198(10)
O8 0.0231(5) 0.0354(6) 0.0136(4) 0.0041(4) 0.0003(4) 0.0021(4)
O5 0.0163(6) 0.092(2) 0.0292(7) 0.0068(8) 0.0008(5) 0.0088(8)
O6 0.0703(14) 0.0171(8) 0.0236(7) -0.0036(6) 0.0039(8) 0.0133(9)
O7 0.0589(12) 0.0228(7) 0.0318(8) 0.0127(6) -0.0021(8) -0.0133(7)
O1 0.0060(3) 0.0078(3) 0.0100(3) -0.0014(3) 0.0015(3) 0.0005(3)
O2 0.0086(4) 0.0098(4) 0.0127(4) -0.0045(3) 0.0025(3) -0.0012(3)
N1 0.0076(4) 0.0085(4) 0.0094(4) 0.0011(3) 0.0026(3) 0.0007(3)
N2 0.0076(4) 0.0086(4) 0.0087(4) 0.0012(3) 0.0029(3) 0.0009(3)
C1 0.0117(5) 0.0126(5) 0.0099(5) 0.0019(4) 0.0042(4) 0.0028(4)
C2 0.0124(5) 0.0153(5) 0.0137(5) 0.0050(4) 0.0069(4) 0.0037(4)
C3 0.0094(5) 0.0162(5) 0.0171(5) 0.0061(4) 0.0052(4) 0.0004(4)
C4 0.0093(5) 0.0119(5) 0.0135(5) 0.0030(4) 0.0022(4) -0.0008(4)
C5 0.0082(4) 0.0076(4) 0.0099(4) 0.0013(4) 0.0023(4) 0.0014(3)
C6 0.0069(4) 0.0079(4) 0.0094(4) -0.0005(4) 0.0018(4) 0.0001(3)
C7 0.0070(4) 0.0102(5) 0.0092(4) 0.0009(4) 0.0033(4) 0.0006(4)
C8 0.0106(5) 0.0154(5) 0.0104(5) 0.0015(4) 0.0014(4) -0.0002(4)
C9 0.0139(5) 0.0197(6) 0.0138(5) 0.0077(4) 0.0019(4) 0.0022(4)
C10 0.0145(5) 0.0136(5) 0.0172(5) 0.0073(4) 0.0044(4) 0.0023(4)
C11 0.0114(5) 0.0093(5) 0.0140(5) 0.0024(4) 0.0041(4) 0.0005(4)
O3 0.0074(3) 0.0092(3) 0.0095(3) -0.0018(3) 0.0013(3) 0.0009(3)
O4 0.0131(4) 0.0139(4) 0.0100(4) -0.0045(3) 0.0028(3) -0.0030(3)
N3 0.0079(4) 0.0076(4) 0.0087(4) 0.0005(3) 0.0020(3) 0.0004(3)
N4 0.0083(4) 0.0110(4) 0.0092(4) 0.0017(3) 0.0026(3) 0.0014(3)
C12 0.0122(5) 0.0090(5) 0.0096(5) 0.0014(4) 0.0037(4) 0.0020(4)
C13 0.0128(5) 0.0141(5) 0.0135(5) 0.0039(4) 0.0062(4) 0.0022(4)
C14 0.0095(5) 0.0154(5) 0.0170(5) 0.0035(4) 0.0044(4) -0.0004(4)
C15 0.0094(5) 0.0123(5) 0.0136(5) 0.0006(4) 0.0020(4) -0.0009(4)
C16 0.0084(5) 0.0097(5) 0.0092(4) 0.0004(4) 0.0017(4) 0.0009(4)
C17 0.0083(5) 0.0108(5) 0.0088(4) -0.0015(4) 0.0017(4) -0.0005(4)
C18 0.0084(5) 0.0137(5) 0.0091(5) 0.0009(4) 0.0034(4) 0.0014(4)
C19 0.0124(5) 0.0210(6) 0.0098(5) 0.0022(4) 0.0015(4) 0.0025(4)
C20 0.0192(6) 0.0253(6) 0.0136(5) 0.0082(5) 0.0017(4) 0.0058(5)
C21 0.0218(6) 0.0187(6) 0.0183(6) 0.0093(5) 0.0040(5) 0.0048(5)
C22 0.0150(5) 0.0123(5) 0.0147(5) 0.0039(4) 0.0039(4) 0.0014(4)

loop_
_atom_type_symbol
_atom_type_description
_atom_type_scat_dispersion_real
_atom_type_scat_dispersion_imag
_atom_type_scat_source
C C 0.0033 0.0016 'International Tables Vol C Tables 4.2.6.8 and 6.1.1.4'
H H 0.0000 0.0000 'International Tables Vol C Tables 4.2.6.8 and 6.1.1.4'
N N 0.0061 0.0033 'International Tables Vol C Tables 4.2.6.8 and 6.1.1.4'
O O 0.0106 0.0060 'International Tables Vol C Tables 4.2.6.8 and 6.1.1.4'
Co Co 0.3494 0.9721 'International Tables Vol C Tables 4.2.6.8 and 6.1.1.4'
Cl Cl 0.1484 0.1585 'International Tables Vol C Tables 4.2.6.8 and 6.1.1.4'

loop_
_geom_angle_atom_site_label_1
_geom_angle_atom_site_label_2
_geom_angle_atom_site_label_3
_geom_angle
O3 Co1 O1 178.44(3)
O3 Co1 N4 83.33(5)
O1 Co1 N4 95.36(5)
O3 Co1 N1 95.90(5)
O1 Co1 N1 83.26(5)
N4 Co1 N1 90.78(5)
O3 Co1 N2 97.65(5)
O1 Co1 N2 83.64(5)
N4 Co1 N2 178.45(4)
N1 Co1 N2 87.92(5)
O3 Co1 N3 82.91(5)
O1 Co1 N3 97.93(5)
N4 Co1 N3 88.82(5)
N1 Co1 N3 178.78(4)
N2 Co1 N3 92.49(5)
H1W1 O1W H17 103(2)
H1W2 O2W H2W2 109(2)
O77 Cl1 O66 117.6(8)
O5 Cl1 O6 110.85(13)
O5 Cl1 O7 109.25(13)
O6 Cl1 O7 107.93(12)
O77 Cl1 O8 104.3(6)
O66 Cl1 O8 111.8(6)
O5 Cl1 O8 110.34(9)
O6 Cl1 O8 108.90(9)
O7 Cl1 O8 109.53(8)
O77 Cl1 O55 116.4(8)
O66 Cl1 O55 104.6(7)
O8 Cl1 O55 101.0(5)
C6 O1 Co1 101.32(7)
C6 O2 H2O 109.5
C1 N1 C5 120.88(10)
C1 N1 Co1 128.39(8)
C5 N1 Co1 110.64(8)
C11 N2 C7 120.47(10)
C11 N2 Co1 129.43(8)
C7 N2 Co1 110.09(8)
N1 C1 C2 120.57(11)
N1 C1 H1 119.7
C2 C1 H1 119.7
C1 C2 C3 118.88(11)
C1 C2 H2 120.6
C3 C2 H2 120.6
C2 C3 C4 119.92(11)
C2 C3 H3 120.0
C4 C3 H3 120.0
C5 C4 C3 118.07(11)
C5 C4 H4 121.0
C3 C4 H4 121.0
N1 C5 C4 121.67(11)
N1 C5 C6 109.85(9)
C4 C5 C6 128.47(10)
O2 C6 O1 115.35(9)
O2 C6 C5 111.16(9)
O1 C6 C5 105.31(9)
O2 C6 C7 113.15(9)
O1 C6 C7 105.49(9)
C5 C6 C7 105.59(9)
N2 C7 C8 121.99(11)
N2 C7 C6 110.23(10)
C8 C7 C6 127.75(10)
C7 C8 C9 118.26(11)
C7 C8 H8 120.9
C9 C8 H8 120.9
C10 C9 C8 119.33(11)
C10 C9 H9 120.3
C8 C9 H9 120.3
C11 C10 C9 119.43(11)
C11 C10 H10 120.3
C9 C10 H10 120.3
N2 C11 C10 120.49(11)
N2 C11 H11 119.8
C10 C11 H11 119.8
C17 O3 Co1 101.35(7)
C17 O4 H4O 109.5
C12 N3 C16 120.29(10)
C12 N3 Co1 129.37(8)
C16 N3 Co1 110.24(8)
C22 N4 C18 121.23(10)
C22 N4 Co1 127.92(9)
C18 N4 Co1 110.75(8)
N3 C12 C13 120.52(11)
N3 C12 H12 119.7
C13 C12 H12 119.7
C14 C13 C12 119.57(11)
C14 C13 H13 120.2
C12 C13 H13 120.2
C13 C14 C15 119.39(11)
C13 C14 H14 120.3
C15 C14 H14 120.3
C16 C15 C14 117.90(11)
C16 C15 H15 121.0
C14 C15 H15 121.0
N3 C16 C15 122.32(11)
N3 C16 C17 109.88(10)
C15 C16 C17 127.80(10)
O4 C17 O3 113.87(10)
O4 C17 C16 110.54(9)
O3 C17 C16 105.59(9)
O4 C17 C18 114.58(10)
O3 C17 C18 105.33(9)
C16 C17 C18 106.24(9)
N4 C18 C19 121.59(11)
N4 C18 C17 109.65(10)
C19 C18 C17 128.77(11)
C18 C19 C20 117.81(12)
C18 C19 H19 121.1
C20 C19 H19 121.1
C21 C20 C19 120.14(12)
C21 C20 H20 119.9
C19 C20 H20 119.9
C20 C21 C22 119.17(12)
C20 C21 H21 120.4
C22 C21 H21 120.4
N4 C22 C21 120.05(12)
N4 C22 H22 120.0
C21 C22 H22 120.0

loop_
_geom_bond_atom_site_label_1
_geom_bond_atom_site_label_2
_geom_bond_distance
Co1 O3 1.8859(11)
Co1 O1 1.8902(11)
Co1 N4 1.9133(12)
Co1 N1 1.9159(11)
Co1 N2 1.9238(12)
Co1 N3 1.9302(12)
O1W H1W1 0.81(3)
O1W H17 0.77(3)
O2W H1W2 0.78(2)
O2W H2W2 0.77(3)
Cl1 O77 1.328(10)
Cl1 O66 1.390(11)
Cl1 O5 1.4233(15)
Cl1 O6 1.4313(15)
Cl1 O7 1.4465(16)
Cl1 O8 1.4559(12)
Cl1 O55 1.460(10)
O1 C6 1.4047(14)
O2 C6 1.3759(14)
O2 H2O 0.8400
N1 C1 1.3393(14)
N1 C5 1.3446(15)
N2 C11 1.3387(15)
N2 C7 1.3464(15)
C1 C2 1.3900(17)
C1 H1 0.9500
C2 C3 1.3907(18)
C2 H2 0.9500
C3 C4 1.3933(17)
C3 H3 0.9500
C4 C5 1.3805(16)
C4 H4 0.9500
C5 C6 1.5300(16)
C6 C7 1.5322(16)
C7 C8 1.3790(16)
C8 C9 1.3924(17)
C8 H8 0.9500
C9 C10 1.3911(19)
C9 H9 0.9500
C10 C11 1.3892(17)
C10 H10 0.9500
C11 H11 0.9500
O3 C17 1.4062(14)
O4 C17 1.3799(14)
O4 H4O 0.8400
N3 C12 1.3385(14)
N3 C16 1.3494(15)
N4 C22 1.3407(15)
N4 C18 1.3460(16)
C12 C13 1.3909(17)
C12 H12 0.9500
C13 C14 1.3891(18)
C13 H13 0.9500
C14 C15 1.3984(17)
C14 H14 0.9500
C15 C16 1.3793(16)
C15 H15 0.9500
C16 C17 1.5233(16)
C17 C18 1.5330(17)
C18 C19 1.3818(17)
C19 C20 1.3931(19)
C19 H19 0.9500
C20 C21 1.388(2)
C20 H20 0.9500
C21 C22 1.3897(18)
C21 H21 0.9500
C22 H22 0.9500

loop_
_geom_hbond_atom_site_label_D
_geom_hbond_atom_site_label_H
_geom_hbond_atom_site_label_A
_geom_hbond_distance_DH
_geom_hbond_distance_HA
_geom_hbond_distance_DA
_geom_hbond_angle_DHA
_geom_hbond_site_symmetry_A
O1W H1W1 O8 0.81(3) 2.15(3) 2.942(2) 167(2) 2_666
O2W H1W2 O3 0.78(2) 1.90(2) 2.6706(16) 172(2) 2_666
O2W H2W2 Cl1 0.77(3) 2.89(3) 3.5923(15) 151(2) .
O2W H2W2 O8 0.77(3) 2.12(3) 2.8938(18) 179(3) .
O2 H2O O1 0.84 1.78 2.6181(14) 174.1 2_677
C2 H2 O1W 0.95 2.65 3.344(2) 130.3 2_666
C4 H4 O2 0.95 2.63 3.225(2) 120.9 2_777
C10 H10 O6 0.95 2.62 3.142(3) 115.3 2_666
C11 H11 O6 0.95 2.42 3.048(2) 123.5 2_666
O4 H4O O2W 0.84 1.76 2.5929(15) 173.3 .
C12 H12 O7 0.95 2.63 3.529(2) 157.9 1_556
C12 H12 O66 0.95 2.59 3.110(14) 114.5 1_556
C12 H12 O2 0.95 2.59 3.2171(17) 123.8 2_677
C15 H15 O4 0.95 2.60 3.498(2) 158.7 2_566
O1W H17 O4 0.77(3) 2.15(3) 2.9229(17) 172(2) .
C19 H19 O1W 0.95 2.66 3.252(2) 121.3 2_566
C22 H22 O7 0.95 2.37 3.314(2) 173.8 2_676
C22 H22 O77 0.95 2.45 3.356(13) 158.3 2_676
